data_4518900
loop_
_publ_author_name
'Herbort, James H.'
'Lalisse, Remy F.'
'Hadad, Christopher M.'
'RajanBabu, T. V.'

_publ_section_title
;
 Cationic Co(I) Catalysts for Regiodivergent Hydroalkenylation of
 1,6-Enynes: An Uncommon cis-\b-C--H Activation Leads to Z-Selective
 Coupling of Acrylates
;
_journal_name_full 'ACS Catalysis'
_journal_page_first 9605
_journal_page_last 9617
_journal_paper_doi 10.1021/acscatal.1c02530
_journal_year 2021
_chemical_absolute_configuration ad
_chemical_formula_moiety 'C21  H23  N1  O2  S1'
_chemical_formula_sum 'C21 H23 N O2 S'
_chemical_formula_weight 353.46
_space_group_IT_number 9
_space_group_name_Hall 'C -2yc'
_space_group_name_H-M_alt 'C 1 c 1'
_symmetry_cell_setting monoclinic
_symmetry_Int_Tables_number 9
_symmetry_space_group_name_Hall 'C -2yc'
_symmetry_space_group_name_H-M 'C 1 c 1'
_atom_sites_solution_hydrogens geom
_atom_sites_solution_primary dual
_audit_conform_dict_location ftp://ftp.iucr.org/pub/cif_core.dic
_audit_conform_dict_name cif_core.dic
_audit_conform_dict_version 2.4.3
_audit_creation_date 2019-07-30T16:11:22-00:00
_audit_creation_method 'WinGX routine CIF_UPDATE'
_cell_angle_alpha 90
_cell_angle_beta 90.194(2)
_cell_angle_gamma 90
_cell_formula_units_Z 8
_cell_length_a 15.1894(6)
_cell_length_b 15.9729(6)
_cell_length_c 15.9472(5)
_cell_measurement_reflns_used 9969
_cell_measurement_temperature 220(2)
_cell_measurement_theta_max 27.875
_cell_measurement_theta_min 2.853
_cell_measurement_wavelength 0.71073
_cell_volume 3869.1(2)
_computing_cell_refinement 'SAINT v8.38A (Bruker, 2017)'
_computing_data_collection 'Apex3 v2017.3-0 (Bruker, 2017)'
_computing_data_reduction 'SAINT v8.38A (Bruker, 2017)'
_computing_molecular_graphics 'Ortep for Windows (Farrugia, 2012)'
_computing_publication_material 'WinGX publication routines (Farrugia, 2012)'
_computing_structure_refinement 'SHELXL-2014/7 (Sheldrick, 2014)'
_computing_structure_solution 'SHELXT_2018/2 (Sheldrick, 2015)'
_diffrn_ambient_temperature 220(2)
_diffrn_measured_fraction_theta_full 0.998
_diffrn_measured_fraction_theta_max 0.998
_diffrn_measurement_device_type 'Bruker D8 Venture PHOTON II CPAD'
_diffrn_radiation_monochromator 'TRIUMPH curved--crystal'
_diffrn_radiation_probe x-ray
_diffrn_radiation_type MoK\a
_diffrn_radiation_wavelength 0.71073
_diffrn_reflns_av_R_equivalents 0.0297
_diffrn_reflns_Laue_measured_fraction_full 0.998
_diffrn_reflns_Laue_measured_fraction_max 0.998
_diffrn_reflns_limit_h_max 19
_diffrn_reflns_limit_h_min -19
_diffrn_reflns_limit_k_max 21
_diffrn_reflns_limit_k_min -21
_diffrn_reflns_limit_l_max 20
_diffrn_reflns_limit_l_min -20
_diffrn_reflns_number 74424
_diffrn_reflns_point_group_measured_fraction_full 0.998
_diffrn_reflns_point_group_measured_fraction_max 0.997
_diffrn_reflns_theta_full 25.242
_diffrn_reflns_theta_max 27.898
_diffrn_reflns_theta_min 2.852
_diffrn_source 'fine--focus tube'
_exptl_absorpt_coefficient_mu 0.18
_exptl_absorpt_correction_T_max 0.746
_exptl_absorpt_correction_T_min 0.706
_exptl_absorpt_correction_type multi-scan
_exptl_absorpt_process_details 'SADABS-2016/2 (Bruker AXS )'
_exptl_crystal_colour colorless
_exptl_crystal_density_diffrn 1.214
_exptl_crystal_density_method 'not measured'
_exptl_crystal_description rod
_exptl_crystal_F_000 1504
_exptl_crystal_size_max 0.46
_exptl_crystal_size_mid 0.15
_exptl_crystal_size_min 0.15
_refine_diff_density_max 0.176
_refine_diff_density_min -0.178
_refine_diff_density_rms 0.033
_refine_ls_abs_structure_details
;
 Flack x determined using 4116 quotients [(I+)-(I-)]/[(I+)+(I-)]
 (Parsons, Flack and Wagner, Acta Cryst. B69 (2013) 249-259).
;
_refine_ls_abs_structure_Flack 0.016(9)
_refine_ls_extinction_method none
_refine_ls_goodness_of_fit_ref 1.055
_refine_ls_hydrogen_treatment constr
_refine_ls_matrix_type full
_refine_ls_number_constraints 0
_refine_ls_number_parameters 455
_refine_ls_number_reflns 9224
_refine_ls_number_restraints 2
_refine_ls_restrained_S_all 1.055
_refine_ls_R_factor_all 0.031
_refine_ls_R_factor_gt 0.0281
_refine_ls_shift/su_max 0
_refine_ls_shift/su_mean 0
_refine_ls_structure_factor_coef Fsqd
_refine_ls_weighting_details 'w=1/[\s^2^(Fo^2^)+(0.0528P)^2^+0.3816P] where P=(Fo^2^+2Fc^2^)/3'
_refine_ls_weighting_scheme calc
_refine_ls_wR_factor_gt 0.0791
_refine_ls_wR_factor_ref 0.0821
_reflns_number_gt 8706
_reflns_number_total 9224
_reflns_threshold_expression 'I > 2\s(I)'
_cod_data_source_file cs1c02530_si_002.cif
_cod_data_source_block RajanBabu2252a
_cod_original_sg_symbol_H-M 'C c'
_cod_database_code 4518900

loop_
_symmetry_equiv_pos_as_xyz
'x, y, z'
'x, -y, z+1/2'
'x+1/2, y+1/2, z'
'x+1/2, -y+1/2, z+1/2'

loop_
_atom_site_label
_atom_site_type_symbol
_atom_site_fract_x
_atom_site_fract_y
_atom_site_fract_z
_atom_site_U_iso_or_equiv
_atom_site_adp_type
_atom_site_occupancy
_atom_site_calc_flag
_atom_site_disorder_assembly
_atom_site_disorder_group
C1A C 0.42165(14) 0.24211(12) 0.31995(14) 0.0442(4) Uani 1 d . .
H1A1 H 0.3633 0.2163 0.324 0.053 Uiso 1 calc . .
H1A2 H 0.4385 0.2647 0.3748 0.053 Uiso 1 calc . .
C1B C 0.49943(12) 0.31645(13) 0.67176(13) 0.0431(4) Uani 1 d . .
H1B1 H 0.506 0.3056 0.6116 0.052 Uiso 1 calc . .
H1B2 H 0.472 0.3714 0.6796 0.052 Uiso 1 calc . .
C2A C 0.48942(13) 0.18015(12) 0.28814(15) 0.0457(4) Uani 1 d . .
C2B C 0.44634(12) 0.24833(12) 0.71371(11) 0.0384(4) Uani 1 d . .
C3A C 0.53109(16) 0.21418(15) 0.20888(17) 0.0554(6) Uani 1 d . .
H3A H 0.5956 0.2053 0.2104 0.066 Uiso 1 calc . .
C3B C 0.50411(14) 0.20306(13) 0.77711(13) 0.0436(4) Uani 1 d . .
H3B H 0.4949 0.1419 0.7724 0.052 Uiso 1 calc . .
C4A C 0.51033(17) 0.30733(15) 0.21484(17) 0.0562(6) Uani 1 d . .
H4A1 H 0.554 0.3367 0.2494 0.067 Uiso 1 calc . .
H4A2 H 0.508 0.3333 0.1592 0.067 Uiso 1 calc . .
C4B C 0.59651(14) 0.22540(14) 0.74785(14) 0.0459(4) Uani 1 d . .
H4B1 H 0.6387 0.2239 0.7945 0.055 Uiso 1 calc . .
H4B2 H 0.6164 0.1874 0.7036 0.055 Uiso 1 calc . .
C5A C 0.50823(14) 0.10720(13) 0.32653(17) 0.0512(5) Uani 1 d . .
C5B C 0.36281(12) 0.22950(12) 0.69395(12) 0.0391(4) Uani 1 d . .
C6A C 0.57773(15) 0.05212(16) 0.2947(2) 0.0668(7) Uani 1 d . .
H6A H 0.6082 0.069 0.2463 0.08 Uiso 1 calc . .
C6B C 0.31818(16) 0.15813(15) 0.73252(15) 0.0521(5) Uani 1 d . .
H6B H 0.3502 0.1278 0.7729 0.062 Uiso 1 calc . .
C7A C 0.60045(19) -0.02037(17) 0.3301(3) 0.0787(9) Uani 1 d . .
H7A1 H 0.5713 -0.0389 0.3786 0.094 Uiso 1 calc . .
H7A2 H 0.6457 -0.0529 0.3067 0.094 Uiso 1 calc . .
C7B C 0.23709(17) 0.13200(17) 0.71625(17) 0.0588(6) Uani 1 d . .
H7B1 H 0.2024 0.1603 0.6764 0.071 Uiso 1 calc . .
H7B2 H 0.2143 0.0852 0.7446 0.071 Uiso 1 calc . .
C8A C 0.45939(16) 0.07858(14) 0.40223(18) 0.0574(6) Uani 1 d . .
C8B C 0.31292(12) 0.28102(13) 0.63133(12) 0.0400(4) Uani 1 d . .
C9A C 0.3790(2) 0.03800(18) 0.3929(2) 0.0750(8) Uani 1 d . .
H9A H 0.3535 0.0325 0.3394 0.09 Uiso 1 calc . .
C9B C 0.29144(14) 0.36366(14) 0.64901(14) 0.0480(5) Uani 1 d . .
H9B H 0.3098 0.3877 0.6999 0.058 Uiso 1 calc . .
C10A C 0.3365(3) 0.0056(2) 0.4624(4) 0.1007(13) Uani 1 d . .
H10A H 0.2832 -0.0235 0.4551 0.121 Uiso 1 calc . .
C10B C 0.24320(17) 0.41104(19) 0.59230(18) 0.0632(7) Uani 1 d . .
H10B H 0.2283 0.4667 0.6049 0.076 Uiso 1 calc . .
C11A C 0.3701(4) 0.0149(2) 0.5405(4) 0.1050(15) Uani 1 d . .
H11A H 0.34 -0.0072 0.5869 0.126 Uiso 1 calc . .
C11B C 0.21700(17) 0.3755(2) 0.51660(19) 0.0706(8) Uani 1 d . .
H11B H 0.184 0.4073 0.4781 0.085 Uiso 1 calc . .
C12A C 0.4495(3) 0.0574(3) 0.5519(3) 0.0987(12) Uani 1 d . .
H12A H 0.4727 0.0651 0.6061 0.118 Uiso 1 calc . .
C12B C 0.23915(19) 0.2944(2) 0.49777(17) 0.0711(8) Uani 1 d . .
H12B H 0.2218 0.271 0.4462 0.085 Uiso 1 calc . .
C13A C 0.4940(2) 0.08829(19) 0.4825(2) 0.0786(8) Uani 1 d . .
H13A H 0.548 0.1161 0.4899 0.094 Uiso 1 calc . .
C13B C 0.28714(16) 0.24670(17) 0.55453(14) 0.0545(5) Uani 1 d . .
H13B H 0.3023 0.1912 0.5413 0.065 Uiso 1 calc . .
C14A C 0.4922(2) 0.1748(2) 0.1302(2) 0.0785(8) Uani 1 d . .
H14A H 0.5067 0.1157 0.1288 0.118 Uiso 1 calc . .
H14B H 0.5163 0.2021 0.0811 0.118 Uiso 1 calc . .
H14C H 0.4287 0.1815 0.1305 0.118 Uiso 1 calc . .
C14B C 0.48749(17) 0.23104(17) 0.86713(14) 0.0550(5) Uani 1 d . .
H14D H 0.4978 0.2908 0.8718 0.083 Uiso 1 calc . .
H14E H 0.527 0.2014 0.9047 0.083 Uiso 1 calc . .
H14F H 0.427 0.2188 0.8822 0.083 Uiso 1 calc . .
C15A C 0.44470(13) 0.45142(11) 0.34574(12) 0.0377(4) Uani 1 d . .
C15B C 0.70284(13) 0.29956(13) 0.58824(12) 0.0418(4) Uani 1 d . .
C16A C 0.51766(15) 0.49471(12) 0.31658(13) 0.0448(4) Uani 1 d . .
H16A H 0.5309 0.4949 0.259 0.054 Uiso 1 calc . .
C16B C 0.66984(15) 0.31687(16) 0.50912(14) 0.0509(5) Uani 1 d . .
H16B H 0.6317 0.3624 0.5006 0.061 Uiso 1 calc . .
C17A C 0.57065(15) 0.53745(13) 0.37265(14) 0.0490(5) Uani 1 d . .
H17A H 0.6206 0.5659 0.353 0.059 Uiso 1 calc . .
C17B C 0.69400(17) 0.26599(18) 0.44268(14) 0.0582(6) Uani 1 d . .
H17B H 0.6723 0.2777 0.3887 0.07 Uiso 1 calc . .
C18A C 0.55115(15) 0.53895(13) 0.45761(13) 0.0455(4) Uani 1 d . .
C18B C 0.74986(16) 0.19787(16) 0.45439(15) 0.0543(5) Uani 1 d . .
C19A C 0.47907(16) 0.49382(14) 0.48598(14) 0.0485(5) Uani 1 d . .
H19A H 0.4661 0.4933 0.5436 0.058 Uiso 1 calc . .
C19B C 0.78134(16) 0.18183(17) 0.53407(16) 0.0560(5) Uani 1 d . .
H19B H 0.8189 0.1358 0.5429 0.067 Uiso 1 calc . .
C20A C 0.42577(14) 0.44941(13) 0.43074(12) 0.0434(4) Uani 1 d . .
H20A H 0.3776 0.4184 0.4507 0.052 Uiso 1 calc . .
C20B C 0.75879(15) 0.23194(16) 0.60094(14) 0.0511(5) Uani 1 d . .
H20B H 0.7811 0.2205 0.6548 0.061 Uiso 1 calc . .
C21A C 0.6067(2) 0.59046(17) 0.51693(18) 0.0650(7) Uani 1 d . .
H21A H 0.5859 0.6479 0.5169 0.097 Uiso 1 calc . .
H21B H 0.6676 0.5891 0.4989 0.097 Uiso 1 calc . .
H21C H 0.6024 0.5676 0.5731 0.097 Uiso 1 calc . .
C21B C 0.7756(2) 0.1431(2) 0.38188(19) 0.0759(8) Uani 1 d . .
H21D H 0.839 0.1361 0.3814 0.114 Uiso 1 calc . .
H21E H 0.7567 0.169 0.3298 0.114 Uiso 1 calc . .
H21F H 0.7477 0.0888 0.3876 0.114 Uiso 1 calc . .
N1A N 0.42339(11) 0.30755(10) 0.25482(11) 0.0416(3) Uani 1 d . .
N1B N 0.58506(10) 0.31150(10) 0.71561(10) 0.0392(3) Uani 1 d . .
O1A O 0.38037(13) 0.44316(11) 0.19612(10) 0.0605(4) Uani 1 d . .
O1B O 0.63794(11) 0.43859(10) 0.64663(11) 0.0561(4) Uani 1 d . .
O2A O 0.29473(10) 0.38012(10) 0.31270(11) 0.0532(4) Uani 1 d . .
O2B O 0.73827(11) 0.35599(12) 0.73691(11) 0.0583(4) Uani 1 d . .
S1A S 0.37735(3) 0.39779(3) 0.27357(3) 0.04168(11) Uani 1 d . .
S1B S 0.66953(3) 0.35937(3) 0.67530(3) 0.04294(12) Uani 1 d . .

loop_
_atom_site_aniso_label
_atom_site_aniso_U_11
_atom_site_aniso_U_22
_atom_site_aniso_U_33
_atom_site_aniso_U_23
_atom_site_aniso_U_13
_atom_site_aniso_U_12
C1A 0.0416(10) 0.0345(9) 0.0566(11) 0.0016(8) 0.0013(8) 0.0093(7)
C1B 0.0331(9) 0.0467(10) 0.0495(10) 0.0111(8) -0.0078(8) -0.0037(7)
C2A 0.0337(9) 0.0359(9) 0.0675(13) -0.0095(8) -0.0032(8) 0.0039(7)
C2B 0.0385(9) 0.0364(9) 0.0403(9) 0.0038(7) -0.0048(7) -0.0019(7)
C3A 0.0461(12) 0.0467(12) 0.0734(15) -0.0129(10) 0.0099(10) 0.0067(9)
C3B 0.0439(10) 0.0426(10) 0.0443(10) 0.0087(8) -0.0077(8) 0.0002(8)
C4A 0.0567(13) 0.0463(12) 0.0658(14) -0.0051(10) 0.0186(11) 0.0034(10)
C4B 0.0413(10) 0.0481(11) 0.0481(11) 0.0072(8) -0.0066(8) 0.0057(8)
C5A 0.0371(10) 0.0343(9) 0.0821(16) -0.0076(9) -0.0088(10) 0.0054(7)
C5B 0.0378(9) 0.0398(9) 0.0398(9) 0.0025(7) -0.0033(7) -0.0063(7)
C6A 0.0386(11) 0.0443(12) 0.117(2) -0.0164(13) -0.0051(12) 0.0084(9)
C6B 0.0516(12) 0.0464(11) 0.0581(12) 0.0114(9) -0.0041(10) -0.0095(9)
C7A 0.0500(13) 0.0460(13) 0.140(3) -0.0217(15) -0.0278(15) 0.0162(10)
C7B 0.0517(13) 0.0579(14) 0.0669(15) 0.0068(11) 0.0014(11) -0.0191(10)
C8A 0.0518(12) 0.0303(9) 0.0898(18) 0.0057(10) -0.0080(12) 0.0094(8)
C8B 0.0305(8) 0.0487(10) 0.0406(9) 0.0079(8) -0.0029(7) -0.0078(7)
C9A 0.0603(16) 0.0516(14) 0.113(2) 0.0085(15) -0.0007(15) -0.0029(12)
C9B 0.0448(11) 0.0518(12) 0.0475(11) 0.0118(9) 0.0030(8) 0.0007(9)
C10A 0.085(2) 0.065(2) 0.153(4) 0.022(2) 0.021(3) -0.0030(17)
C10B 0.0480(12) 0.0680(15) 0.0735(16) 0.0312(13) 0.0086(11) 0.0088(11)
C11A 0.121(4) 0.060(2) 0.134(4) 0.032(2) 0.036(3) 0.019(2)
C11B 0.0447(12) 0.097(2) 0.0704(16) 0.0429(16) -0.0129(11) -0.0087(13)
C12A 0.131(4) 0.077(2) 0.089(2) 0.0163(18) 0.000(2) 0.025(2)
C12B 0.0584(15) 0.099(2) 0.0560(13) 0.0204(14) -0.0233(11) -0.0285(15)
C13A 0.083(2) 0.0574(15) 0.095(2) 0.0092(15) -0.0109(17) 0.0096(15)
C13B 0.0498(12) 0.0634(14) 0.0500(12) 0.0054(10) -0.0112(9) -0.0185(10)
C14A 0.090(2) 0.0724(18) 0.0728(17) -0.0256(15) 0.0063(16) 0.0131(16)
C14B 0.0545(13) 0.0674(15) 0.0431(11) 0.0085(10) -0.0056(9) 0.0018(11)
C15A 0.0424(9) 0.0284(8) 0.0421(9) 0.0003(7) -0.0011(7) 0.0044(7)
C15B 0.0350(9) 0.0469(10) 0.0435(9) -0.0007(8) 0.0006(7) -0.0037(7)
C16A 0.0565(12) 0.0374(9) 0.0405(9) 0.0034(7) 0.0054(8) -0.0031(8)
C16B 0.0476(11) 0.0563(13) 0.0487(11) 0.0088(9) -0.0013(9) -0.0014(9)
C17A 0.0534(12) 0.0362(10) 0.0574(12) 0.0035(8) 0.0045(9) -0.0078(8)
C17B 0.0623(14) 0.0753(16) 0.0369(10) 0.0040(10) -0.0029(9) -0.0071(12)
C18A 0.0547(12) 0.0336(9) 0.0480(10) -0.0012(8) -0.0057(9) 0.0012(8)
C18B 0.0468(11) 0.0652(14) 0.0509(11) -0.0094(10) 0.0084(9) -0.0135(10)
C19A 0.0576(12) 0.0479(11) 0.0399(9) -0.0004(8) 0.0017(8) -0.0003(9)
C19B 0.0493(12) 0.0609(14) 0.0577(13) -0.0065(10) 0.0015(10) 0.0074(10)
C20A 0.0430(10) 0.0427(10) 0.0445(10) -0.0005(8) 0.0068(8) 0.0003(8)
C20B 0.0436(11) 0.0636(13) 0.0461(11) -0.0038(10) -0.0063(8) 0.0083(9)
C21A 0.0758(18) 0.0514(13) 0.0676(16) -0.0081(11) -0.0162(13) -0.0094(12)
C21B 0.0774(19) 0.089(2) 0.0612(15) -0.0245(14) 0.0131(14) -0.0159(16)
N1A 0.0430(9) 0.0351(8) 0.0468(9) -0.0033(6) -0.0001(7) 0.0061(6)
N1B 0.0319(7) 0.0427(8) 0.0431(8) 0.0016(6) -0.0032(6) 0.0001(6)
O1A 0.0830(12) 0.0484(9) 0.0498(8) 0.0063(7) -0.0190(8) 0.0095(8)
O1B 0.0518(9) 0.0408(8) 0.0759(11) -0.0018(7) 0.0091(8) -0.0064(6)
O2A 0.0360(7) 0.0496(8) 0.0740(10) -0.0059(7) -0.0091(7) 0.0106(6)
O2B 0.0405(8) 0.0752(11) 0.0591(9) -0.0185(8) -0.0079(7) -0.0078(7)
S1A 0.0433(2) 0.0348(2) 0.0469(2) -0.00066(19) -0.00964(18) 0.00861(18)
S1B 0.0338(2) 0.0453(2) 0.0497(2) -0.0072(2) -0.00113(17) -0.00534(18)

loop_
_atom_type_symbol
_atom_type_description
_atom_type_scat_dispersion_real
_atom_type_scat_dispersion_imag
_atom_type_scat_source
C C 0.0033 0.0016 'International Tables Vol C Tables 4.2.6.8 and 6.1.1.4'
H H 0 0 'International Tables Vol C Tables 4.2.6.8 and 6.1.1.4'
N N 0.0061 0.0033 'International Tables Vol C Tables 4.2.6.8 and 6.1.1.4'
O O 0.0106 0.006 'International Tables Vol C Tables 4.2.6.8 and 6.1.1.4'
S S 0.1246 0.1234 'International Tables Vol C Tables 4.2.6.8 and 6.1.1.4'

loop_
_geom_angle_atom_site_label_1
_geom_angle_atom_site_label_2
_geom_angle_atom_site_label_3
_geom_angle
_geom_angle_site_symmetry_1
_geom_angle_site_symmetry_3
_geom_angle_publ_flag
N1A C1A C2A 102.31(17) . . ?
N1A C1A H1A1 111.3 . . ?
C2A C1A H1A1 111.3 . . ?
N1A C1A H1A2 111.3 . . ?
C2A C1A H1A2 111.3 . . ?
H1A1 C1A H1A2 109.2 . . ?
N1B C1B C2B 102.83(15) . . ?
N1B C1B H1B1 111.2 . . ?
C2B C1B H1B1 111.2 . . ?
N1B C1B H1B2 111.2 . . ?
C2B C1B H1B2 111.2 . . ?
H1B1 C1B H1B2 109.1 . . ?
C5A C2A C3A 126.9(2) . . ?
C5A C2A C1A 123.8(2) . . ?
C3A C2A C1A 109.30(18) . . ?
C5B C2B C1B 124.29(17) . . ?
C5B C2B C3B 126.41(18) . . ?
C1B C2B C3B 109.23(16) . . ?
C2A C3A C14A 112.2(2) . . ?
C2A C3A C4A 102.18(18) . . ?
C14A C3A C4A 112.0(2) . . ?
C2A C3A H3A 110.1 . . ?
C14A C3A H3A 110.1 . . ?
C4A C3A H3A 110.1 . . ?
C2B C3B C4B 102.43(16) . . ?
C2B C3B C14B 112.94(18) . . ?
C4B C3B C14B 112.05(18) . . ?
C2B C3B H3B 109.7 . . ?
C4B C3B H3B 109.7 . . ?
C14B C3B H3B 109.7 . . ?
N1A C4A C3A 102.47(18) . . ?
N1A C4A H4A1 111.3 . . ?
C3A C4A H4A1 111.3 . . ?
N1A C4A H4A2 111.3 . . ?
C3A C4A H4A2 111.3 . . ?
H4A1 C4A H4A2 109.2 . . ?
N1B C4B C3B 102.54(16) . . ?
N1B C4B H4B1 111.3 . . ?
C3B C4B H4B1 111.3 . . ?
N1B C4B H4B2 111.3 . . ?
C3B C4B H4B2 111.3 . . ?
H4B1 C4B H4B2 109.2 . . ?
C2A C5A C6A 120.9(2) . . ?
C2A C5A C8A 121.9(2) . . ?
C6A C5A C8A 117.2(2) . . ?
C2B C5B C6B 121.03(19) . . ?
C2B C5B C8B 120.65(17) . . ?
C6B C5B C8B 118.31(17) . . ?
C7A C6A C5A 124.1(3) . . ?
C7A C6A H6A 118 . . ?
C5A C6A H6A 118 . . ?
C7B C6B C5B 126.5(2) . . ?
C7B C6B H6B 116.8 . . ?
C5B C6B H6B 116.8 . . ?
C6A C7A H7A1 120 . . ?
C6A C7A H7A2 120 . . ?
H7A1 C7A H7A2 120 . . ?
C6B C7B H7B1 120 . . ?
C6B C7B H7B2 120 . . ?
H7B1 C7B H7B2 120 . . ?
C9A C8A C13A 118.6(3) . . ?
C9A C8A C5A 119.7(3) . . ?
C13A C8A C5A 121.6(3) . . ?
C9B C8B C13B 119.1(2) . . ?
C9B C8B C5B 120.36(18) . . ?
C13B C8B C5B 120.6(2) . . ?
C10A C9A C8A 120.1(4) . . ?
C10A C9A H9A 120 . . ?
C8A C9A H9A 120 . . ?
C10B C9B C8B 120.7(2) . . ?
C10B C9B H9B 119.7 . . ?
C8B C9B H9B 119.7 . . ?
C11A C10A C9A 121.3(4) . . ?
C11A C10A H10A 119.3 . . ?
C9A C10A H10A 119.3 . . ?
C9B C10B C11B 119.5(3) . . ?
C9B C10B H10B 120.2 . . ?
C11B C10B H10B 120.2 . . ?
C10A C11A C12A 119.8(4) . . ?
C10A C11A H11A 120.1 . . ?
C12A C11A H11A 120.1 . . ?
C12B C11B C10B 120.4(2) . . ?
C12B C11B H11B 119.8 . . ?
C10B C11B H11B 119.8 . . ?
C13A C12A C11A 119.4(4) . . ?
C13A C12A H12A 120.3 . . ?
C11A C12A H12A 120.3 . . ?
C11B C12B C13B 120.3(3) . . ?
C11B C12B H12B 119.9 . . ?
C13B C12B H12B 119.9 . . ?
C12A C13A C8A 120.7(4) . . ?
C12A C13A H13A 119.6 . . ?
C8A C13A H13A 119.6 . . ?
C12B C13B C8B 120.1(3) . . ?
C12B C13B H13B 119.9 . . ?
C8B C13B H13B 119.9 . . ?
C3A C14A H14A 109.5 . . ?
C3A C14A H14B 109.5 . . ?
H14A C14A H14B 109.5 . . ?
C3A C14A H14C 109.5 . . ?
H14A C14A H14C 109.5 . . ?
H14B C14A H14C 109.5 . . ?
C3B C14B H14D 109.5 . . ?
C3B C14B H14E 109.5 . . ?
H14D C14B H14E 109.5 . . ?
C3B C14B H14F 109.5 . . ?
H14D C14B H14F 109.5 . . ?
H14E C14B H14F 109.5 . . ?
C20A C15A C16A 120.50(19) . . ?
C20A C15A S1A 120.39(15) . . ?
C16A C15A S1A 119.11(15) . . ?
C16B C15B C20B 120.5(2) . . ?
C16B C15B S1B 120.42(17) . . ?
C20B C15B S1B 118.96(16) . . ?
C17A C16A C15A 119.56(19) . . ?
C17A C16A H16A 120.2 . . ?
C15A C16A H16A 120.2 . . ?
C15B C16B C17B 118.9(2) . . ?
C15B C16B H16B 120.5 . . ?
C17B C16B H16B 120.5 . . ?
C16A C17A C18A 121.0(2) . . ?
C16A C17A H17A 119.5 . . ?
C18A C17A H17A 119.5 . . ?
C16B C17B C18B 121.2(2) . . ?
C16B C17B H17B 119.4 . . ?
C18B C17B H17B 119.4 . . ?
C17A C18A C19A 118.7(2) . . ?
C17A C18A C21A 120.0(2) . . ?
C19A C18A C21A 121.3(2) . . ?
C19B C18B C17B 118.5(2) . . ?
C19B C18B C21B 120.7(3) . . ?
C17B C18B C21B 120.8(3) . . ?
C18A C19A C20A 121.15(19) . . ?
C18A C19A H19A 119.4 . . ?
C20A C19A H19A 119.4 . . ?
C20B C19B C18B 121.2(2) . . ?
C20B C19B H19B 119.4 . . ?
C18B C19B H19B 119.4 . . ?
C15A C20A C19A 119.04(19) . . ?
C15A C20A H20A 120.5 . . ?
C19A C20A H20A 120.5 . . ?
C19B C20B C15B 119.5(2) . . ?
C19B C20B H20B 120.2 . . ?
C15B C20B H20B 120.2 . . ?
C18A C21A H21A 109.5 . . ?
C18A C21A H21B 109.5 . . ?
H21A C21A H21B 109.5 . . ?
C18A C21A H21C 109.5 . . ?
H21A C21A H21C 109.5 . . ?
H21B C21A H21C 109.5 . . ?
C18B C21B H21D 109.5 . . ?
C18B C21B H21E 109.5 . . ?
H21D C21B H21E 109.5 . . ?
C18B C21B H21F 109.5 . . ?
H21D C21B H21F 109.5 . . ?
H21E C21B H21F 109.5 . . ?
C4A N1A C1A 108.82(16) . . ?
C4A N1A S1A 117.95(14) . . ?
C1A N1A S1A 119.28(13) . . ?
C1B N1B C4B 108.48(15) . . ?
C1B N1B S1B 118.81(13) . . ?
C4B N1B S1B 118.84(13) . . ?
O2A S1A O1A 120.41(11) . . ?
O2A S1A N1A 106.43(9) . . ?
O1A S1A N1A 105.91(10) . . ?
O2A S1A C15A 108.63(10) . . ?
O1A S1A C15A 107.29(10) . . ?
N1A S1A C15A 107.55(9) . . ?
O1B S1B O2B 119.76(11) . . ?
O1B S1B N1B 106.16(9) . . ?
O2B S1B N1B 106.56(10) . . ?
O1B S1B C15B 108.99(10) . . ?
O2B S1B C15B 108.04(10) . . ?
N1B S1B C15B 106.59(9) . . ?

loop_
_geom_bond_atom_site_label_1
_geom_bond_atom_site_label_2
_geom_bond_distance
_geom_bond_site_symmetry_2
_geom_bond_publ_flag
C1A N1A 1.474(3) . ?
C1A C2A 1.517(3) . ?
C1A H1A1 0.98 . ?
C1A H1A2 0.98 . ?
C1B N1B 1.477(2) . ?
C1B C2B 1.512(3) . ?
C1B H1B1 0.98 . ?
C1B H1B2 0.98 . ?
C2A C5A 1.346(3) . ?
C2A C3A 1.516(4) . ?
C2B C5B 1.341(3) . ?
C2B C3B 1.520(3) . ?
C3A C14A 1.521(4) . ?
C3A C4A 1.524(3) . ?
C3A H3A 0.99 . ?
C3B C4B 1.523(3) . ?
C3B C14B 1.525(3) . ?
C3B H3B 0.99 . ?
C4A N1A 1.468(3) . ?
C4A H4A1 0.98 . ?
C4A H4A2 0.98 . ?
C4B N1B 1.478(3) . ?
C4B H4B1 0.98 . ?
C4B H4B2 0.98 . ?
C5A C6A 1.466(3) . ?
C5A C8A 1.491(4) . ?
C5B C6B 1.463(3) . ?
C5B C8B 1.498(3) . ?
C6A C7A 1.333(4) . ?
C6A H6A 0.94 . ?
C6B C7B 1.325(3) . ?
C6B H6B 0.94 . ?
C7A H7A1 0.94 . ?
C7A H7A2 0.94 . ?
C7B H7B1 0.94 . ?
C7B H7B2 0.94 . ?
C8A C9A 1.389(4) . ?
C8A C13A 1.391(4) . ?
C8B C9B 1.389(3) . ?
C8B C13B 1.397(3) . ?
C9A C10A 1.385(5) . ?
C9A H9A 0.94 . ?
C9B C10B 1.387(3) . ?
C9B H9B 0.94 . ?
C10A C11A 1.353(7) . ?
C10A H10A 0.94 . ?
C10B C11B 1.391(5) . ?
C10B H10B 0.94 . ?
C11A C12A 1.396(7) . ?
C11A H11A 0.94 . ?
C11B C12B 1.373(5) . ?
C11B H11B 0.94 . ?
C12A C13A 1.389(6) . ?
C12A H12A 0.94 . ?
C12B C13B 1.388(4) . ?
C12B H12B 0.94 . ?
C13A H13A 0.94 . ?
C13B H13B 0.94 . ?
C14A H14A 0.97 . ?
C14A H14B 0.97 . ?
C14A H14C 0.97 . ?
C14B H14D 0.97 . ?
C14B H14E 0.97 . ?
C14B H14F 0.97 . ?
C15A C20A 1.387(3) . ?
C15A C16A 1.388(3) . ?
C15A S1A 1.760(2) . ?
C15B C16B 1.384(3) . ?
C15B C20B 1.389(3) . ?
C15B S1B 1.761(2) . ?
C16A C17A 1.382(3) . ?
C16A H16A 0.94 . ?
C16B C17B 1.386(4) . ?
C16B H16B 0.94 . ?
C17A C18A 1.388(3) . ?
C17A H17A 0.94 . ?
C17B C18B 1.392(4) . ?
C17B H17B 0.94 . ?
C18A C19A 1.388(3) . ?
C18A C21A 1.510(3) . ?
C18B C19B 1.380(4) . ?
C18B C21B 1.503(4) . ?
C19A C20A 1.389(3) . ?
C19A H19A 0.94 . ?
C19B C20B 1.378(3) . ?
C19B H19B 0.94 . ?
C20A H20A 0.94 . ?
C20B H20B 0.94 . ?
C21A H21A 0.97 . ?
C21A H21B 0.97 . ?
C21A H21C 0.97 . ?
C21B H21D 0.97 . ?
C21B H21E 0.97 . ?
C21B H21F 0.97 . ?
N1A S1A 1.6303(16) . ?
N1B S1B 1.6278(17) . ?
O1A S1A 1.4329(17) . ?
O1B S1B 1.4279(18) . ?
O2A S1A 1.4315(18) . ?
O2B S1B 1.4323(17) . ?

loop_
_geom_hbond_atom_site_label_D
_geom_hbond_atom_site_label_H
_geom_hbond_atom_site_label_A
_geom_hbond_distance_DH
_geom_hbond_distance_HA
_geom_hbond_distance_DA
_geom_hbond_angle_DHA
_geom_hbond_site_symmetry_A
C1A H1A1 O2B 0.98 2.62 3.456(3) 143.6 4_454
C16A H16A O1B 0.94 2.65 3.443(3) 142.9 2_564

loop_
_geom_torsion_atom_site_label_1
_geom_torsion_atom_site_label_2
_geom_torsion_atom_site_label_3
_geom_torsion_atom_site_label_4
_geom_torsion
_geom_torsion_site_symmetry_1
_geom_torsion_site_symmetry_2
_geom_torsion_site_symmetry_3
_geom_torsion_site_symmetry_4
_geom_torsion_publ_flag
N1A C1A C2A C5A -177.4(2) . . . . ?
N1A C1A C2A C3A 3.1(2) . . . . ?
N1B C1B C2B C5B 179.97(19) . . . . ?
N1B C1B C2B C3B -3.0(2) . . . . ?
C5A C2A C3A C14A 80.0(3) . . . . ?
C1A C2A C3A C14A -100.5(2) . . . . ?
C5A C2A C3A C4A -159.8(2) . . . . ?
C1A C2A C3A C4A 19.7(3) . . . . ?
C5B C2B C3B C4B 157.4(2) . . . . ?
C1B C2B C3B C4B -19.6(2) . . . . ?
C5B C2B C3B C14B -81.9(3) . . . . ?
C1B C2B C3B C14B 101.1(2) . . . . ?
C2A C3A C4A N1A -34.6(2) . . . . ?
C14A C3A C4A N1A 85.6(3) . . . . ?
C2B C3B C4B N1B 34.3(2) . . . . ?
C14B C3B C4B N1B -87.1(2) . . . . ?
C3A C2A C5A C6A 2.6(4) . . . . ?
C1A C2A C5A C6A -176.9(2) . . . . ?
C3A C2A C5A C8A -176.9(2) . . . . ?
C1A C2A C5A C8A 3.6(3) . . . . ?
C1B C2B C5B C6B 174.8(2) . . . . ?
C3B C2B C5B C6B -1.7(3) . . . . ?
C1B C2B C5B C8B -4.9(3) . . . . ?
C3B C2B C5B C8B 178.60(19) . . . . ?
C2A C5A C6A C7A 179.2(3) . . . . ?
C8A C5A C6A C7A -1.3(4) . . . . ?
C2B C5B C6B C7B -177.9(3) . . . . ?
C8B C5B C6B C7B 1.9(4) . . . . ?
C2A C5A C8A C9A 82.9(3) . . . . ?
C6A C5A C8A C9A -96.7(3) . . . . ?
C2A C5A C8A C13A -99.9(3) . . . . ?
C6A C5A C8A C13A 80.6(3) . . . . ?
C2B C5B C8B C9B -66.5(3) . . . . ?
C6B C5B C8B C9B 113.8(2) . . . . ?
C2B C5B C8B C13B 113.7(2) . . . . ?
C6B C5B C8B C13B -66.1(3) . . . . ?
C13A C8A C9A C10A -2.3(4) . . . . ?
C5A C8A C9A C10A 175.1(3) . . . . ?
C13B C8B C9B C10B 1.6(3) . . . . ?
C5B C8B C9B C10B -178.24(19) . . . . ?
C8A C9A C10A C11A 2.2(5) . . . . ?
C8B C9B C10B C11B -0.7(3) . . . . ?
C9A C10A C11A C12A -0.4(6) . . . . ?
C9B C10B C11B C12B -0.4(4) . . . . ?
C10A C11A C12A C13A -1.3(6) . . . . ?
C10B C11B C12B C13B 0.7(4) . . . . ?
C11A C12A C13A C8A 1.2(5) . . . . ?
C9A C8A C13A C12A 0.6(4) . . . . ?
C5A C8A C13A C12A -176.7(3) . . . . ?
C11B C12B C13B C8B 0.2(4) . . . . ?
C9B C8B C13B C12B -1.3(3) . . . . ?
C5B C8B C13B C12B 178.5(2) . . . . ?
C20A C15A C16A C17A -1.3(3) . . . . ?
S1A C15A C16A C17A 179.59(16) . . . . ?
C20B C15B C16B C17B -0.4(3) . . . . ?
S1B C15B C16B C17B -176.81(18) . . . . ?
C15A C16A C17A C18A -1.1(3) . . . . ?
C15B C16B C17B C18B 0.6(4) . . . . ?
C16A C17A C18A C19A 2.5(3) . . . . ?
C16A C17A C18A C21A -176.2(2) . . . . ?
C16B C17B C18B C19B -0.2(4) . . . . ?
C16B C17B C18B C21B 180.0(2) . . . . ?
C17A C18A C19A C20A -1.5(3) . . . . ?
C21A C18A C19A C20A 177.2(2) . . . . ?
C17B C18B C19B C20B -0.3(4) . . . . ?
C21B C18B C19B C20B 179.5(2) . . . . ?
C16A C15A C20A C19A 2.3(3) . . . . ?
S1A C15A C20A C19A -178.65(16) . . . . ?
C18A C19A C20A C15A -0.8(3) . . . . ?
C18B C19B C20B C15B 0.5(4) . . . . ?
C16B C15B C20B C19B -0.1(3) . . . . ?
S1B C15B C20B C19B 176.34(19) . . . . ?
C3A C4A N1A C1A 39.4(2) . . . . ?
C3A C4A N1A S1A 179.40(17) . . . . ?
C2A C1A N1A C4A -26.4(2) . . . . ?
C2A C1A N1A S1A -165.80(14) . . . . ?
C2B C1B N1B C4B 25.9(2) . . . . ?
C2B C1B N1B S1B 165.78(13) . . . . ?
C3B C4B N1B C1B -38.7(2) . . . . ?
C3B C4B N1B S1B -178.56(13) . . . . ?
C4A N1A S1A O2A -179.60(17) . . . . ?
C1A N1A S1A O2A -43.86(18) . . . . ?
C4A N1A S1A O1A 51.14(19) . . . . ?
C1A N1A S1A O1A -173.12(16) . . . . ?
C4A N1A S1A C15A -63.34(18) . . . . ?
C1A N1A S1A C15A 72.41(17) . . . . ?
C20A C15A S1A O2A 18.06(18) . . . . ?
C16A C15A S1A O2A -162.86(15) . . . . ?
C20A C15A S1A O1A 149.70(16) . . . . ?
C16A C15A S1A O1A -31.22(18) . . . . ?
C20A C15A S1A N1A -96.75(17) . . . . ?
C16A C15A S1A N1A 82.33(17) . . . . ?
C1B N1B S1B O1B 41.78(18) . . . . ?
C4B N1B S1B O1B 177.48(15) . . . . ?
C1B N1B S1B O2B 170.49(15) . . . . ?
C4B N1B S1B O2B -53.81(17) . . . . ?
C1B N1B S1B C15B -74.32(17) . . . . ?
C4B N1B S1B C15B 61.39(16) . . . . ?
C16B C15B S1B O1B -22.4(2) . . . . ?
C20B C15B S1B O1B 161.18(17) . . . . ?
C16B C15B S1B O2B -154.02(18) . . . . ?
C20B C15B S1B O2B 29.6(2) . . . . ?
C16B C15B S1B N1B 91.79(19) . . . . ?
C20B C15B S1B N1B -84.63(19) . . . . ?
